data_7709064
loop_
_publ_author_name
'Bouammali, Amal'
'Coffinet, Ana\"is'
'Vendier, Laure'
'Simonneau, Antoine'

_publ_section_title
;
 Dinitrogen-derived (diarylboryl)diazenido Complexes with Differing
 Coordination to the Thallium Cation
;
_journal_name_full 'Dalton Transactions'
_journal_paper_doi 10.1039/D1DT03905A
_journal_year 2022
_chemical_formula_moiety 'C32 H12 B F24, C20 H48 Cl2 P4 W'
_chemical_formula_sum 'C52 H60 B Cl2 F24 P4 W'
_chemical_formula_weight 1530.43
_space_group_crystal_system triclinic
_space_group_IT_number 2
_space_group_name_Hall '-P 1'
_space_group_name_H-M_alt 'P -1'
_atom_sites_solution_hydrogens geom
_audit_creation_method SHELXL-2018/3
_audit_update_record
;
2021-10-07 deposited with the CCDC.	2021-12-10 downloaded from the CCDC.
;
_cell_angle_alpha 108.898(4)
_cell_angle_beta 94.296(5)
_cell_angle_gamma 94.608(5)
_cell_formula_units_Z 2
_cell_length_a 12.84720(10)
_cell_length_b 14.44610(10)
_cell_length_c 19.37100(10)
_cell_measurement_reflns_used 9988
_cell_measurement_temperature 110(2)
_cell_measurement_theta_max 29.3
_cell_measurement_theta_min 2.54
_cell_measurement_wavelength 0.71073
_cell_volume 3370.85(10)
_computing_structure_refinement 'SHELXL-2018/3 (Sheldrick, 2018)'
_computing_structure_solution 'SHELXT 2014/5 (Sheldrick, 2014)'
_diffrn_ambient_temperature 110(2)
_diffrn_measured_fraction_theta_full 0.990
_diffrn_measured_fraction_theta_max 0.990
_diffrn_measurement_device_type 'Bruker Kappa APEX II'
_diffrn_measurement_method \w-\f
_diffrn_radiation_monochromator graphite
_diffrn_radiation_probe x-ray
_diffrn_radiation_type MoK\a
_diffrn_radiation_wavelength 0.71073
_diffrn_reflns_av_R_equivalents 0.0560
_diffrn_reflns_av_unetI/netI 0.0357
_diffrn_reflns_Laue_measured_fraction_full 0.990
_diffrn_reflns_Laue_measured_fraction_max 0.990
_diffrn_reflns_limit_h_max 15
_diffrn_reflns_limit_h_min -15
_diffrn_reflns_limit_k_max 16
_diffrn_reflns_limit_k_min -16
_diffrn_reflns_limit_l_max 22
_diffrn_reflns_limit_l_min -22
_diffrn_reflns_number 66473
_diffrn_reflns_point_group_measured_fraction_full 0.990
_diffrn_reflns_point_group_measured_fraction_max 0.990
_diffrn_reflns_theta_full 24.713
_diffrn_reflns_theta_max 24.713
_diffrn_reflns_theta_min 1.117
_diffrn_standards_decay_% 0
_diffrn_standards_interval_count 0
_diffrn_standards_interval_time 0
_diffrn_standards_number 0
_exptl_absorpt_coefficient_mu 1.991
_exptl_absorpt_correction_T_max 0.7465
_exptl_absorpt_correction_T_min 0.6566
_exptl_absorpt_correction_type multi-scan
_exptl_absorpt_process_details
;
        [c.f. r.h. blessing, acta cryst. (1995), a51, 33-38]
;
_exptl_crystal_colour orange
_exptl_crystal_density_diffrn 1.508
_exptl_crystal_description plate
_exptl_crystal_F_000 1622
_exptl_crystal_size_max 0.16
_exptl_crystal_size_mid 0.11
_exptl_crystal_size_min 0.03
_refine_diff_density_max 1.657
_refine_diff_density_min -1.041
_refine_diff_density_rms 0.147
_refine_ls_extinction_method none
_refine_ls_goodness_of_fit_ref 1.062
_refine_ls_hydrogen_treatment constr
_refine_ls_matrix_type full
_refine_ls_number_parameters 769
_refine_ls_number_reflns 11372
_refine_ls_number_restraints 9
_refine_ls_restrained_S_all 1.063
_refine_ls_R_factor_all 0.0522
_refine_ls_R_factor_gt 0.0406
_refine_ls_shift/su_max 0.039
_refine_ls_shift/su_mean 0.000
_refine_ls_structure_factor_coef Fsqd
_refine_ls_weighting_details 'w=1/[\s^2^(Fo^2^)+(0.0654P)^2^+12.3648P] where P=(Fo^2^+2Fc^2^)/3'
_refine_ls_weighting_scheme calc
_refine_ls_wR_factor_gt 0.1117
_refine_ls_wR_factor_ref 0.1213
_reflns_Friedel_coverage 0.000
_reflns_number_gt 9236
_reflns_number_total 11372
_reflns_threshold_expression 'I > 2\s(I)'
_cod_data_source_file d1dt03905a2.cif
_cod_data_source_block AC251
_cod_original_cell_volume 3370.84(9)
_cod_database_code 7709064
_shelx_shelxl_version_number 2018/3
_shelx_space_group_comment
;
The symmetry employed for this shelxl refinement is uniquely defined
by the following loop, which should always be used as a source of
symmetry information in preference to the above space-group names.
They are only intended as comments.
;

loop_
_space_group_symop_operation_xyz
'x, y, z'
'-x, -y, -z'

loop_
_atom_site_label
_atom_site_type_symbol
_atom_site_fract_x
_atom_site_fract_y
_atom_site_fract_z
_atom_site_U_iso_or_equiv
_atom_site_adp_type
_atom_site_occupancy
_atom_site_site_symmetry_order
_atom_site_calc_flag
_atom_site_refinement_flags_posn
_atom_site_refinement_flags_adp
_atom_site_refinement_flags_occupancy
_atom_site_disorder_assembly
_atom_site_disorder_group
C1 C 0.3341(4) 0.5520(3) 0.7469(3) 0.0160(10) Uani 1 1 d . . . . .
C2 C 0.4634(4) 0.3080(4) 0.8157(3) 0.0209(11) Uani 1 1 d . . . . .
C3 C 0.4884(4) 0.4749(4) 0.8085(3) 0.0176(10) Uani 1 1 d . . . . .
C5 C 0.5032(3) 0.6675(4) 0.8103(3) 0.0171(10) Uani 1 1 d . . . . .
C9 C 0.2946(4) 0.5871(3) 0.6912(3) 0.0168(10) Uani 1 1 d . . . . .
H9 H 0.341600 0.603005 0.660061 0.020 Uiso 1 1 calc R U . . .
C11 C 0.5215(4) 0.5125(3) 0.6896(3) 0.0163(10) Uani 1 1 d . . . . .
C12 C 0.5352(4) 0.7335(4) 0.7745(3) 0.0191(10) Uani 1 1 d . . . . .
H12 H 0.536451 0.709222 0.722742 0.023 Uiso 1 1 calc R U . . .
C13 C 0.1893(4) 0.5990(4) 0.6806(3) 0.0181(10) Uani 1 1 d . . . . .
C14 C 0.5649(4) 0.8721(4) 0.8875(3) 0.0239(11) Uani 1 1 d . . . . .
H14 H 0.587441 0.939635 0.913363 0.029 Uiso 1 1 calc R U . . .
C15 C 0.2079(5) 0.9586(4) 0.6265(3) 0.0315(13) Uani 1 1 d . . . . .
H15A H 0.210019 1.028396 0.657629 0.038 Uiso 1 1 calc R U . . .
H15B H 0.149416 0.921357 0.640092 0.038 Uiso 1 1 calc R U . . .
C16 C 0.5711(4) 0.4940(4) 0.8643(3) 0.0232(11) Uani 1 1 d . . . . .
H16 H 0.609741 0.557509 0.881617 0.028 Uiso 1 1 calc R U . . .
C17 C 0.1546(4) 0.5429(4) 0.7808(3) 0.0192(10) Uani 1 1 d . . . . .
C18 C 0.5002(4) 0.7087(4) 0.8862(3) 0.0204(11) Uani 1 1 d . . . . .
H18 H 0.476713 0.667657 0.912863 0.025 Uiso 1 1 calc R U . . .
C19 C 0.6854(4) 0.5044(4) 0.6320(3) 0.0267(12) Uani 1 1 d . . . . .
C20 C 0.4773(5) 0.3310(5) 0.4933(3) 0.0350(14) Uani 1 1 d . . . . .
C21 C 1.1509(5) 1.0253(4) 0.8571(3) 0.0304(13) Uani 1 1 d . . . . .
H21A H 1.223235 1.046726 0.881927 0.036 Uiso 1 1 calc R U . . .
H21B H 1.155371 0.999781 0.803555 0.036 Uiso 1 1 calc R U . . .
C22 C 1.2770(5) 0.8382(5) 0.8385(3) 0.0380(15) Uani 1 1 d . . . . .
H22A H 1.236377 0.804658 0.790752 0.057 Uiso 1 1 calc R U . . .
H22B H 1.329406 0.796530 0.847529 0.057 Uiso 1 1 calc R U . . .
H22C H 1.312608 0.900843 0.838667 0.057 Uiso 1 1 calc R U . . .
C23 C 0.5254(4) 0.8482(4) 1.0054(3) 0.0312(13) Uani 1 1 d . . . . .
C24 C -0.1049(6) 0.7484(4) 0.4864(4) 0.0493(18) Uani 1 1 d . . . . .
H24A H -0.072076 0.766879 0.537601 0.059 Uiso 1 1 calc R U . . .
H24B H -0.176106 0.770044 0.488434 0.059 Uiso 1 1 calc R U . . .
C27 C 0.9472(5) 0.8814(6) 0.7580(4) 0.0534(19) Uani 1 1 d . . . . .
H27A H 0.895882 0.917377 0.788145 0.080 Uiso 1 1 calc R U . . .
H27B H 0.910203 0.828050 0.715987 0.080 Uiso 1 1 calc R U . . .
H27C H 0.990211 0.926550 0.740449 0.080 Uiso 1 1 calc R U . . .
C28 C 0.6876(5) 0.4508(5) 0.9566(4) 0.0488(19) Uani 1 1 d . . . . .
C29 C -0.1164(7) 0.6371(5) 0.4534(5) 0.059(2) Uani 1 1 d . . . . .
H29A H -0.152897 0.616900 0.403673 0.089 Uiso 1 1 calc R U . . .
H29B H -0.156973 0.608450 0.483806 0.089 Uiso 1 1 calc R U . . .
H29C H -0.046647 0.613943 0.451256 0.089 Uiso 1 1 calc R U . . .
C34A C -0.1241(10) 0.7624(9) 0.3448(6) 0.0384(16) Uani 0.59 1 d . . P A 1
H34A H -0.130962 0.689631 0.329238 0.046 Uiso 0.59 1 calc R U P A 1
H34B H -0.194708 0.783333 0.353970 0.046 Uiso 0.59 1 calc R U P A 1
C35A C -0.0885(9) 0.7932(8) 0.2835(6) 0.0384(16) Uani 0.59 1 d . . P A 1
H35A H -0.103975 0.860745 0.290522 0.058 Uiso 0.59 1 calc R U P A 1
H35B H -0.125420 0.748981 0.236892 0.058 Uiso 0.59 1 calc R U P A 1
H35C H -0.012692 0.789998 0.282531 0.058 Uiso 0.59 1 calc R U P A 1
C34B C -0.0299(13) 0.7563(11) 0.3489(8) 0.0384(16) Uani 0.41 1 d . . P A 2
H34C H 0.026450 0.787341 0.328831 0.046 Uiso 0.41 1 calc R U P A 2
H34D H -0.018305 0.686614 0.340040 0.046 Uiso 0.41 1 calc R U P A 2
C35B C -0.1366(16) 0.7626(13) 0.3125(10) 0.0384(16) Uani 0.41 1 d . . P A 2
H35D H -0.191229 0.727010 0.329974 0.058 Uiso 0.41 1 calc R U P A 2
H35E H -0.138168 0.733016 0.259169 0.058 Uiso 0.41 1 calc R U P A 2
H35F H -0.149425 0.831751 0.324907 0.058 Uiso 0.41 1 calc R U P A 2
C38 C 0.1167(4) 0.5770(4) 0.7259(3) 0.0204(11) Uani 1 1 d . . . . .
H38 H 0.044530 0.585397 0.718840 0.024 Uiso 1 1 calc R U . . .
C39 C 0.4011(4) 0.2087(4) 0.7890(3) 0.0294(13) Uani 1 1 d . . . . .
C40 C 0.5312(4) 0.8096(4) 0.9239(3) 0.0224(11) Uani 1 1 d . . . . .
C41 C 0.9761(4) 1.2491(4) 0.9826(3) 0.0284(12) Uani 1 1 d . . . . .
H41A H 0.907978 1.218690 0.953479 0.034 Uiso 1 1 calc R U . . .
H41B H 0.962673 1.275138 1.034720 0.034 Uiso 1 1 calc R U . . .
C42 C 0.5651(4) 0.8333(4) 0.8118(3) 0.0223(11) Uani 1 1 d . . . . .
C43 C 0.5992(4) 0.4238(4) 0.8954(3) 0.0303(13) Uani 1 1 d . . . . .
C44 C 0.0784(4) 0.5164(4) 0.8285(3) 0.0271(12) Uani 1 1 d . . . . .
C45 C 0.4358(4) 0.3798(4) 0.7855(3) 0.0182(10) Uani 1 1 d . . . . .
H45 H 0.378841 0.363164 0.747907 0.022 Uiso 1 1 calc R U . . .
C46 C 0.2609(4) 0.5306(4) 0.7913(3) 0.0193(10) Uani 1 1 d . . . . .
H46 H 0.284117 0.506952 0.829548 0.023 Uiso 1 1 calc R U . . .
C47 C 0.5458(4) 0.3290(4) 0.8704(3) 0.0256(12) Uani 1 1 d . . . . .
H47 H 0.565656 0.280283 0.890522 0.031 Uiso 1 1 calc R U . . .
C48 C 0.6292(4) 0.5407(4) 0.6918(3) 0.0206(11) Uani 1 1 d . . . . .
H48 H 0.664952 0.586397 0.735839 0.025 Uiso 1 1 calc R U . . .
C111 C 1.1922(4) 1.2154(4) 1.0188(3) 0.0298(13) Uani 1 1 d . . . . .
H11A H 1.243550 1.166383 1.010993 0.036 Uiso 1 1 calc R U . . .
H11B H 1.215278 1.263879 0.995289 0.036 Uiso 1 1 calc R U . . .
C112 C 0.4732(4) 0.4432(4) 0.6230(3) 0.0192(10) Uani 1 1 d . . . . .
H112 H 0.400706 0.420837 0.619103 0.023 Uiso 1 1 calc R U . . .
C114 C 0.1504(4) 0.6400(4) 0.6228(3) 0.0227(11) Uani 1 1 d . . . . .
C115 C 0.5293(4) 0.4067(4) 0.5628(3) 0.0238(11) Uani 1 1 d . . . . .
C116 C 0.6366(4) 0.4372(4) 0.5668(3) 0.0283(12) Uani 1 1 d . . . . .
H116 H 0.674950 0.412299 0.525884 0.034 Uiso 1 1 calc R U . . .
C117 C 1.0160(5) 1.3363(4) 0.9588(4) 0.0371(14) Uani 1 1 d . . . . .
H11C H 1.082232 1.368766 0.988302 0.056 Uiso 1 1 calc R U . . .
H11D H 0.963712 1.383387 0.966060 0.056 Uiso 1 1 calc R U . . .
H11E H 1.027510 1.312093 0.906799 0.056 Uiso 1 1 calc R U . . .
C118 C 0.7994(5) 0.5390(5) 0.6378(3) 0.0377(15) Uani 1 1 d . . . . .
C119 C 0.5990(4) 0.8986(4) 0.7693(3) 0.0306(13) Uani 1 1 d . . . . .
C121 C 1.0163(5) 0.8392(5) 0.8032(3) 0.0347(14) Uani 1 1 d . . . . .
H12A H 1.066986 0.802874 0.771581 0.042 Uiso 1 1 calc R U . . .
H12B H 0.971958 0.790618 0.817473 0.042 Uiso 1 1 calc R U . . .
C122 C 1.1945(4) 1.2688(4) 1.1013(3) 0.0361(14) Uani 1 1 d . . . . .
H12C H 1.143902 1.317547 1.109857 0.054 Uiso 1 1 calc R U . . .
H12D H 1.265140 1.302003 1.121116 0.054 Uiso 1 1 calc R U . . .
H12E H 1.175876 1.220953 1.125713 0.054 Uiso 1 1 calc R U . . .
C123 C 1.0872(5) 1.1139(4) 0.8750(3) 0.0306(13) Uani 1 1 d . . . . .
H12F H 1.019280 1.096043 0.843662 0.037 Uiso 1 1 calc R U . . .
H12G H 1.126180 1.169187 0.864734 0.037 Uiso 1 1 calc R U . . .
C124 C 0.3105(5) 0.9210(5) 0.6461(4) 0.0488(18) Uani 1 1 d . . . . .
H12H H 0.312996 0.853774 0.613037 0.073 Uiso 1 1 calc R U . . .
H12I H 0.313713 0.921423 0.696880 0.073 Uiso 1 1 calc R U . . .
H12J H 0.370306 0.963916 0.640859 0.073 Uiso 1 1 calc R U . . .
C126 C 1.2034(5) 0.8576(5) 0.8987(3) 0.0364(14) Uani 1 1 d . . . . .
H12K H 1.245129 0.894927 0.946068 0.044 Uiso 1 1 calc R U . . .
H12L H 1.175226 0.793495 0.901952 0.044 Uiso 1 1 calc R U . . .
F1 F 0.5677(3) 0.7896(3) 1.03981(17) 0.0386(8) Uani 1 1 d . . . . .
F2 F 0.4262(3) 0.8534(3) 1.02283(19) 0.0485(10) Uani 1 1 d . . . . .
F3 F 0.3129(3) 0.2069(3) 0.8229(2) 0.0457(9) Uani 1 1 d . . . . .
F4 F 0.3691(3) 0.1786(3) 0.7165(2) 0.0491(10) Uani 1 1 d . . . . .
F5 F 0.5301(4) 0.8933(4) 0.7141(3) 0.0792(17) Uani 1 1 d . . . . .
F6 F -0.0009(3) 0.5718(4) 0.8389(2) 0.0618(12) Uani 1 1 d . . . . .
F7 F 0.5773(3) 0.9382(2) 1.03768(18) 0.0411(9) Uani 1 1 d . . . . .
F8 F 0.6876(3) 0.8777(4) 0.7408(3) 0.0712(15) Uani 1 1 d . . . . .
F9 F 0.4548(3) 0.1380(2) 0.8005(2) 0.0368(8) Uani 1 1 d . . . . .
F10 F 0.3756(3) 0.3214(5) 0.4879(3) 0.100(2) Uani 1 1 d . . . . .
F11 F 0.2129(4) 0.6341(5) 0.5725(2) 0.090(2) Uani 1 1 d . . . . .
F12 F 0.0369(5) 0.4255(3) 0.8021(3) 0.101(2) Uani 1 1 d . . . . .
F13 F 0.1214(3) 0.5307(5) 0.8960(2) 0.088(2) Uani 1 1 d . . . . .
F14 F 0.6186(5) 0.9940(3) 0.8106(3) 0.0798(16) Uani 1 1 d . . . . .
F15 F 0.7769(4) 0.4805(5) 0.9364(3) 0.0944(19) Uani 1 1 d . . . . .
F16 F 0.5022(4) 0.3501(4) 0.4333(2) 0.0788(16) Uani 1 1 d . . . . .
F17 F 0.1354(5) 0.7335(3) 0.6487(2) 0.0789(17) Uani 1 1 d . . . . .
F19A F 0.8542(8) 0.5048(10) 0.6893(7) 0.0624(12) Uani 0.39 1 d . . P B 1
F25A F 0.8435(10) 0.4984(13) 0.5764(8) 0.0624(12) Uani 0.39 1 d . . P B 1
F26A F 0.8312(8) 0.6257(10) 0.6745(8) 0.0624(12) Uani 0.39 1 d . . P B 1
F19B F 0.8461(5) 0.5758(7) 0.7071(5) 0.0624(12) Uani 0.61 1 d . . P B 2
F25B F 0.8566(6) 0.4777(8) 0.5975(5) 0.0624(12) Uani 0.61 1 d . . P B 2
F26B F 0.8125(5) 0.6258(6) 0.6210(5) 0.0624(12) Uani 0.61 1 d . . P B 2
F20 F 0.5102(5) 0.2436(3) 0.4828(3) 0.095(2) Uani 1 1 d . . . . .
F23 F 0.0599(4) 0.5957(4) 0.5872(3) 0.096(2) Uani 1 1 d . . . . .
P1 P 0.17638(12) 0.95113(14) 0.53167(9) 0.0376(4) Uani 1 1 d D . . . .
P2 P -0.02918(14) 0.81643(11) 0.43996(10) 0.0393(4) Uani 1 1 d . . . . .
P3 P 1.06368(10) 1.15228(10) 0.97293(8) 0.0223(3) Uani 1 1 d . . . . .
P4 P 1.09092(11) 0.92624(10) 0.88680(7) 0.0232(3) Uani 1 1 d . . . . .
W1 W 0.000000 1.000000 0.500000 0.01716(9) Uani 1 2 d S . P A .
W2 W 1.000000 1.000000 1.000000 0.01739(9) Uani 1 2 d S . P . .
Cl1 Cl -0.06225(11) 0.98662(10) 0.60684(7) 0.0304(3) Uani 1 1 d . . . . .
Cl2 Cl 1.15695(10) 1.00484(10) 1.07129(7) 0.0277(3) Uani 1 1 d . . . . .
B1 B 0.4614(4) 0.5514(4) 0.7641(3) 0.0163(11) Uani 1 1 d . . . . .
C30A C 0.1992(9) 0.8413(9) 0.4781(7) 0.0295(16) Uani 0.49 1 d D . P A 1
H30A H 0.208841 0.842379 0.428094 0.035 Uiso 0.49 1 calc R U P A 1
H30B H 0.263321 0.821048 0.498086 0.035 Uiso 0.49 1 calc R U P A 1
C33A C 0.1045(9) 0.7710(8) 0.4759(7) 0.0295(16) Uani 0.49 1 d D . P A 1
H33A H 0.098596 0.767362 0.525651 0.035 Uiso 0.49 1 calc R U P A 1
H33B H 0.113360 0.704407 0.442764 0.035 Uiso 0.49 1 calc R U P A 1
C33B C 0.0856(9) 0.7694(8) 0.4119(6) 0.0295(16) Uani 0.51 1 d . . P A 2
H33C H 0.074332 0.696710 0.390454 0.035 Uiso 0.51 1 calc R U P A 2
H33D H 0.112444 0.796541 0.375072 0.035 Uiso 0.51 1 calc R U P A 2
C30B C 0.1620(12) 0.8018(9) 0.4822(6) 0.0295(16) Uani 0.51 1 d . . P A 2
H30C H 0.231772 0.780659 0.470079 0.035 Uiso 0.51 1 calc R U P A 2
H30D H 0.136459 0.769482 0.516622 0.035 Uiso 0.51 1 calc R U P A 2
C51A C 0.3228(9) 1.0828(8) 0.5248(7) 0.0477(19) Uani 0.58 1 d D . P A 1
H51A H 0.264590 1.121159 0.520534 0.071 Uiso 0.58 1 calc R U P A 1
H51B H 0.381265 1.101536 0.500556 0.071 Uiso 0.58 1 calc R U P A 1
H51C H 0.346074 1.096031 0.576779 0.071 Uiso 0.58 1 calc R U P A 1
C50A C 0.2873(9) 0.9765(8) 0.4894(7) 0.0477(19) Uani 0.58 1 d D . P A 1
H50A H 0.343636 0.936564 0.496529 0.057 Uiso 0.58 1 calc R U P A 1
H50B H 0.268436 0.961147 0.436062 0.057 Uiso 0.58 1 calc R U P A 1
C50B C 0.2871(10) 1.0376(13) 0.5265(12) 0.0477(19) Uani 0.42 1 d D . P A 2
H50C H 0.266788 1.060106 0.484774 0.057 Uiso 0.42 1 calc R U P A 2
H50D H 0.291664 1.095794 0.571482 0.057 Uiso 0.42 1 calc R U P A 2
C51B C 0.4009(12) 1.0077(13) 0.5180(10) 0.0477(19) Uani 0.42 1 d . . P A 2
H51D H 0.432847 1.005804 0.564980 0.071 Uiso 0.42 1 calc R U P A 2
H51E H 0.443014 1.055953 0.502893 0.071 Uiso 0.42 1 calc R U P A 2
H51F H 0.398067 0.942442 0.480676 0.071 Uiso 0.42 1 calc R U P A 2
F12A F 0.7274(7) 0.3672(6) 0.9634(5) 0.0569(11) Uani 0.54 1 d . . P C 1
F13A F 0.6618(7) 0.5066(7) 1.0179(5) 0.0569(11) Uani 0.54 1 d . U P C 1
F12B F 0.6872(8) 0.3923(7) 0.9968(5) 0.0569(11) Uani 0.46 1 d . . P C 2
F13B F 0.6843(8) 0.5458(7) 1.0075(5) 0.0569(11) Uani 0.46 1 d . . P C 2

loop_
_atom_site_aniso_label
_atom_site_aniso_U_11
_atom_site_aniso_U_22
_atom_site_aniso_U_33
_atom_site_aniso_U_23
_atom_site_aniso_U_13
_atom_site_aniso_U_12
C1 0.016(2) 0.017(2) 0.014(2) 0.0024(19) 0.0027(19) 0.0030(19)
C2 0.015(2) 0.026(3) 0.024(3) 0.012(2) 0.002(2) -0.002(2)
C3 0.013(2) 0.024(3) 0.017(2) 0.009(2) 0.0027(19) 0.001(2)
C5 0.008(2) 0.024(3) 0.021(3) 0.010(2) 0.0013(19) 0.0037(19)
C9 0.017(2) 0.018(2) 0.015(2) 0.006(2) 0.0039(19) 0.0024(19)
C11 0.016(2) 0.019(2) 0.016(2) 0.007(2) 0.0045(19) 0.0035(19)
C12 0.013(2) 0.024(3) 0.020(3) 0.008(2) -0.0016(19) 0.002(2)
C13 0.019(2) 0.019(2) 0.017(2) 0.005(2) 0.000(2) 0.004(2)
C14 0.016(3) 0.020(3) 0.032(3) 0.005(2) -0.001(2) 0.000(2)
C15 0.032(3) 0.032(3) 0.027(3) 0.008(2) -0.009(2) 0.001(2)
C16 0.020(3) 0.020(3) 0.028(3) 0.010(2) -0.004(2) -0.004(2)
C17 0.015(2) 0.024(3) 0.018(2) 0.005(2) 0.004(2) 0.002(2)
C18 0.017(2) 0.025(3) 0.020(3) 0.009(2) 0.003(2) 0.002(2)
C19 0.017(3) 0.035(3) 0.028(3) 0.010(2) 0.004(2) 0.003(2)
C20 0.037(3) 0.041(4) 0.022(3) 0.003(3) 0.007(3) 0.006(3)
C21 0.033(3) 0.033(3) 0.025(3) 0.008(2) 0.012(2) 0.001(2)
C22 0.027(3) 0.045(4) 0.037(3) 0.003(3) 0.007(3) 0.013(3)
C23 0.023(3) 0.036(3) 0.026(3) -0.001(3) 0.002(2) 0.003(2)
C24 0.072(5) 0.023(3) 0.053(4) 0.009(3) 0.026(4) 0.002(3)
C27 0.037(4) 0.076(5) 0.038(4) 0.010(4) -0.009(3) 0.010(4)
C28 0.042(4) 0.043(4) 0.068(5) 0.036(4) -0.026(4) -0.006(3)
C29 0.085(6) 0.024(3) 0.072(5) 0.018(3) 0.024(4) 0.000(3)
C34A 0.051(4) 0.033(3) 0.024(4) 0.002(3) -0.012(4) 0.011(3)
C35A 0.051(4) 0.033(3) 0.024(4) 0.002(3) -0.012(4) 0.011(3)
C34B 0.051(4) 0.033(3) 0.024(4) 0.002(3) -0.012(4) 0.011(3)
C35B 0.051(4) 0.033(3) 0.024(4) 0.002(3) -0.012(4) 0.011(3)
C38 0.014(2) 0.022(3) 0.023(3) 0.005(2) 0.000(2) 0.002(2)
C39 0.032(3) 0.027(3) 0.032(3) 0.016(3) -0.005(2) 0.001(2)
C40 0.015(2) 0.027(3) 0.024(3) 0.006(2) 0.005(2) 0.003(2)
C41 0.024(3) 0.027(3) 0.034(3) 0.010(2) 0.007(2) 0.003(2)
C42 0.017(3) 0.024(3) 0.030(3) 0.015(2) 0.002(2) 0.004(2)
C43 0.023(3) 0.037(3) 0.033(3) 0.019(3) -0.009(2) -0.004(2)
C44 0.014(3) 0.039(3) 0.030(3) 0.013(3) 0.005(2) 0.001(2)
C45 0.013(2) 0.028(3) 0.015(2) 0.009(2) 0.0010(19) 0.004(2)
C46 0.018(2) 0.021(3) 0.021(3) 0.009(2) 0.005(2) 0.005(2)
C47 0.021(3) 0.031(3) 0.028(3) 0.016(2) -0.002(2) -0.004(2)
C48 0.017(3) 0.025(3) 0.020(3) 0.007(2) 0.002(2) 0.005(2)
C111 0.019(3) 0.032(3) 0.038(3) 0.013(3) 0.006(2) -0.001(2)
C112 0.015(2) 0.023(3) 0.021(3) 0.008(2) 0.002(2) 0.001(2)
C114 0.020(3) 0.027(3) 0.022(3) 0.009(2) 0.001(2) 0.007(2)
C115 0.023(3) 0.029(3) 0.020(3) 0.008(2) 0.003(2) 0.004(2)
C116 0.028(3) 0.040(3) 0.017(3) 0.007(2) 0.012(2) 0.006(2)
C117 0.036(3) 0.032(3) 0.048(4) 0.020(3) 0.003(3) 0.004(3)
C118 0.021(3) 0.049(4) 0.034(3) 0.002(3) 0.011(3) -0.005(3)
C119 0.029(3) 0.026(3) 0.041(3) 0.019(3) 0.001(3) 0.004(2)
C121 0.033(3) 0.038(3) 0.026(3) 0.001(3) 0.005(2) -0.004(3)
C122 0.021(3) 0.033(3) 0.045(4) 0.005(3) -0.004(3) -0.008(2)
C123 0.031(3) 0.037(3) 0.029(3) 0.015(3) 0.009(2) 0.006(3)
C124 0.041(4) 0.049(4) 0.058(5) 0.025(4) -0.019(3) 0.007(3)
C126 0.029(3) 0.051(4) 0.034(3) 0.016(3) 0.008(3) 0.015(3)
F1 0.049(2) 0.048(2) 0.0170(16) 0.0078(15) 0.0051(15) 0.0075(17)
F2 0.0305(19) 0.068(3) 0.033(2) -0.0049(18) 0.0123(15) 0.0063(18)
F3 0.0232(18) 0.042(2) 0.078(3) 0.032(2) 0.0055(18) -0.0059(15)
F4 0.069(3) 0.0317(19) 0.037(2) 0.0103(16) -0.0267(19) -0.0149(18)
F5 0.053(3) 0.115(4) 0.096(4) 0.091(3) -0.036(2) -0.032(3)
F6 0.049(2) 0.089(3) 0.074(3) 0.047(3) 0.043(2) 0.038(2)
F7 0.049(2) 0.0312(19) 0.0296(18) -0.0047(15) 0.0006(16) -0.0060(16)
F8 0.050(3) 0.090(3) 0.116(4) 0.080(3) 0.047(3) 0.025(2)
F9 0.041(2) 0.0257(17) 0.045(2) 0.0151(16) -0.0043(16) 0.0048(15)
F10 0.037(2) 0.147(5) 0.052(3) -0.049(3) 0.001(2) -0.012(3)
F11 0.087(3) 0.180(6) 0.054(3) 0.082(3) 0.049(3) 0.103(4)
F12 0.132(5) 0.044(3) 0.113(4) -0.003(3) 0.097(4) -0.031(3)
F13 0.029(2) 0.208(6) 0.052(3) 0.081(4) 0.0049(19) -0.010(3)
F14 0.147(5) 0.034(2) 0.063(3) 0.027(2) 0.017(3) -0.011(3)
F15 0.041(3) 0.125(5) 0.110(4) 0.052(4) -0.048(3) -0.030(3)
F16 0.109(4) 0.090(4) 0.021(2) 0.007(2) 0.000(2) -0.034(3)
F17 0.174(5) 0.037(2) 0.034(2) 0.0162(18) 0.004(3) 0.043(3)
F19A 0.0203(16) 0.082(3) 0.075(3) 0.014(2) 0.0096(18) -0.0021(18)
F25A 0.0203(16) 0.082(3) 0.075(3) 0.014(2) 0.0096(18) -0.0021(18)
F26A 0.0203(16) 0.082(3) 0.075(3) 0.014(2) 0.0096(18) -0.0021(18)
F19B 0.0203(16) 0.082(3) 0.075(3) 0.014(2) 0.0096(18) -0.0021(18)
F25B 0.0203(16) 0.082(3) 0.075(3) 0.014(2) 0.0096(18) -0.0021(18)
F26B 0.0203(16) 0.082(3) 0.075(3) 0.014(2) 0.0096(18) -0.0021(18)
F20 0.152(5) 0.033(2) 0.072(3) -0.008(2) -0.045(3) 0.018(3)
F23 0.063(3) 0.125(4) 0.124(5) 0.100(4) -0.063(3) -0.043(3)
P1 0.0252(8) 0.0669(12) 0.0307(8) 0.0252(8) 0.0049(6) 0.0222(8)
P2 0.0492(10) 0.0156(7) 0.0477(10) 0.0004(7) 0.0218(8) -0.0007(7)
P3 0.0179(6) 0.0230(7) 0.0258(7) 0.0079(6) 0.0045(5) 0.0010(5)
P4 0.0213(7) 0.0268(7) 0.0198(7) 0.0047(6) 0.0055(5) 0.0028(6)
W1 0.01706(16) 0.01415(15) 0.01943(16) 0.00503(11) -0.00201(11) 0.00294(11)
W2 0.01362(15) 0.02032(16) 0.01700(16) 0.00445(12) 0.00314(11) 0.00070(11)
Cl1 0.0325(7) 0.0355(8) 0.0270(7) 0.0146(6) 0.0048(6) 0.0059(6)
Cl2 0.0197(6) 0.0332(7) 0.0282(7) 0.0090(6) -0.0018(5) 0.0001(5)
B1 0.010(3) 0.024(3) 0.016(3) 0.009(2) 0.001(2) 0.001(2)
C30A 0.032(4) 0.021(4) 0.031(3) 0.004(3) -0.007(3) 0.010(3)
C33A 0.032(4) 0.021(4) 0.031(3) 0.004(3) -0.007(3) 0.010(3)
C33B 0.032(4) 0.021(4) 0.031(3) 0.004(3) -0.007(3) 0.010(3)
C30B 0.032(4) 0.021(4) 0.031(3) 0.004(3) -0.007(3) 0.010(3)
C51A 0.032(4) 0.058(6) 0.053(4) 0.016(4) 0.005(3) 0.013(4)
C50A 0.032(4) 0.058(6) 0.053(4) 0.016(4) 0.005(3) 0.013(4)
C50B 0.032(4) 0.058(6) 0.053(4) 0.016(4) 0.005(3) 0.013(4)
C51B 0.032(4) 0.058(6) 0.053(4) 0.016(4) 0.005(3) 0.013(4)
F12A 0.0570(11) 0.0570(11) 0.0568(11) 0.0190(4) 0.0056(2) 0.0063(2)
F13A 0.0570(11) 0.0570(11) 0.0568(11) 0.0190(4) 0.0056(2) 0.0063(2)
F12B 0.0570(11) 0.0570(11) 0.0568(11) 0.0190(4) 0.0056(2) 0.0063(2)
F13B 0.0570(11) 0.0570(11) 0.0568(11) 0.0190(4) 0.0056(2) 0.0063(2)

loop_
_atom_type_symbol
_atom_type_description
_atom_type_scat_dispersion_real
_atom_type_scat_dispersion_imag
_atom_type_scat_source
C C 0.0033 0.0016 'International Tables Vol C Tables 4.2.6.8 and 6.1.1.4'
H H 0.0000 0.0000 'International Tables Vol C Tables 4.2.6.8 and 6.1.1.4'
B B 0.0013 0.0007 'International Tables Vol C Tables 4.2.6.8 and 6.1.1.4'
F F 0.0171 0.0103 'International Tables Vol C Tables 4.2.6.8 and 6.1.1.4'
P P 0.1023 0.0942 'International Tables Vol C Tables 4.2.6.8 and 6.1.1.4'
W W -0.8490 6.8722 'International Tables Vol C Tables 4.2.6.8 and 6.1.1.4'
Cl Cl 0.1484 0.1585 'International Tables Vol C Tables 4.2.6.8 and 6.1.1.4'

loop_
_geom_angle_atom_site_label_1
_geom_angle_atom_site_label_2
_geom_angle_atom_site_label_3
_geom_angle
_geom_angle_site_symmetry_1
_geom_angle_site_symmetry_3
_geom_angle_publ_flag
C46 C1 C9 116.2(4) . . ?
C46 C1 B1 122.9(4) . . ?
C9 C1 B1 120.4(4) . . ?
C47 C2 C45 120.5(5) . . ?
C47 C2 C39 120.3(5) . . ?
C45 C2 C39 119.2(4) . . ?
C45 C3 C16 115.3(4) . . ?
C45 C3 B1 120.2(4) . . ?
C16 C3 B1 124.1(4) . . ?
C18 C5 C12 115.8(5) . . ?
C18 C5 B1 122.6(4) . . ?
C12 C5 B1 121.4(4) . . ?
C13 C9 C1 121.9(4) . . ?
C48 C11 C112 116.0(4) . . ?
C48 C11 B1 120.2(4) . . ?
C112 C11 B1 123.5(4) . . ?
C42 C12 C5 122.5(5) . . ?
C9 C13 C38 121.1(4) . . ?
C9 C13 C114 120.6(4) . . ?
C38 C13 C114 118.2(4) . . ?
C40 C14 C42 118.0(5) . . ?
C124 C15 P1 117.7(5) . . ?
C43 C16 C3 122.8(5) . . ?
C38 C17 C46 121.3(5) . . ?
C38 C17 C44 118.5(4) . . ?
C46 C17 C44 120.1(5) . . ?
C5 C18 C40 121.6(5) . . ?
C116 C19 C48 120.7(5) . . ?
C116 C19 C118 119.6(5) . . ?
C48 C19 C118 119.7(5) . . ?
F10 C20 F20 108.8(6) . . ?
F10 C20 F16 105.4(6) . . ?
F20 C20 F16 102.2(5) . . ?
F10 C20 C115 114.5(5) . . ?
F20 C20 C115 112.2(5) . . ?
F16 C20 C115 112.8(5) . . ?
C123 C21 P4 111.6(4) . . ?
F7 C23 F2 107.0(5) . . ?
F7 C23 F1 105.9(4) . . ?
F2 C23 F1 105.7(5) . . ?
F7 C23 C40 113.0(5) . . ?
F2 C23 C40 112.7(4) . . ?
F1 C23 C40 112.0(4) . . ?
C29 C24 P2 116.9(5) . . ?
F13A C28 F15 115.6(7) . . ?
F12B C28 F15 120.1(7) . . ?
F13A C28 F12A 111.8(7) . . ?
F15 C28 F12A 91.7(6) . . ?
F12B C28 F13B 104.4(8) . . ?
F15 C28 F13B 90.6(6) . . ?
F13A C28 C43 112.8(7) . . ?
F12B C28 C43 114.5(7) . . ?
F15 C28 C43 112.1(6) . . ?
F12A C28 C43 111.0(6) . . ?
F13B C28 C43 112.1(6) . . ?
C35A C34A P2 115.2(9) . . ?
C35B C34B P2 107.0(12) . . ?
C17 C38 C13 117.5(4) . . ?
F9 C39 F4 106.5(5) . . ?
F9 C39 F3 105.9(4) . . ?
F4 C39 F3 106.0(5) . . ?
F9 C39 C2 112.9(5) . . ?
F4 C39 C2 112.7(4) . . ?
F3 C39 C2 112.3(5) . . ?
C14 C40 C18 121.3(5) . . ?
C14 C40 C23 120.3(5) . . ?
C18 C40 C23 118.3(5) . . ?
C117 C41 P3 116.0(4) . . ?
C14 C42 C12 120.8(5) . . ?
C14 C42 C119 120.1(5) . . ?
C12 C42 C119 119.1(5) . . ?
C16 C43 C47 120.4(5) . . ?
C16 C43 C28 119.7(5) . . ?
C47 C43 C28 119.9(5) . . ?
F12 C44 F13 107.1(6) . . ?
F12 C44 F6 106.7(5) . . ?
F13 C44 F6 103.6(5) . . ?
F12 C44 C17 113.0(5) . . ?
F13 C44 C17 113.0(4) . . ?
F6 C44 C17 112.9(5) . . ?
C3 C45 C2 122.8(5) . . ?
C17 C46 C1 122.0(5) . . ?
C2 C47 C43 118.2(5) . . ?
C19 C48 C11 122.5(5) . . ?
C122 C111 P3 114.8(4) . . ?
C115 C112 C11 121.6(4) . . ?
F11 C114 F23 105.0(5) . . ?
F11 C114 F17 105.4(5) . . ?
F23 C114 F17 104.5(5) . . ?
F11 C114 C13 113.8(4) . . ?
F23 C114 C13 113.4(4) . . ?
F17 C114 C13 113.7(4) . . ?
C112 C115 C116 120.8(5) . . ?
C112 C115 C20 120.8(5) . . ?
C116 C115 C20 118.4(5) . . ?
C19 C116 C115 118.3(5) . . ?
F26A C118 F25A 117.4(9) . . ?
F25B C118 F19B 109.6(7) . . ?
F25B C118 F26B 107.5(7) . . ?
F19B C118 F26B 97.0(6) . . ?
F26A C118 F19A 91.2(9) . . ?
F25A C118 F19A 102.9(9) . . ?
F26A C118 C19 119.0(7) . . ?
F25B C118 C19 116.4(7) . . ?
F25A C118 C19 113.4(8) . . ?
F19B C118 C19 114.1(5) . . ?
F26B C118 C19 110.3(6) . . ?
F19A C118 C19 108.4(6) . . ?
F5 C119 F8 105.9(5) . . ?
F5 C119 F14 107.0(5) . . ?
F8 C119 F14 103.9(5) . . ?
F5 C119 C42 113.2(5) . . ?
F8 C119 C42 112.8(5) . . ?
F14 C119 C42 113.4(5) . . ?
C27 C121 P4 117.1(5) . . ?
C21 C123 P3 109.7(4) . . ?
C22 C126 P4 116.0(4) . . ?
C30A P1 C50A 76.3(6) . . ?
C30A P1 C15 108.2(5) . . ?
C50A P1 C15 113.4(5) . . ?
C15 P1 C50B 97.8(7) . . ?
C15 P1 C30B 99.7(4) . . ?
C50B P1 C30B 125.2(8) . . ?
C30A P1 W1 114.0(4) . . ?
C50A P1 W1 121.1(4) . . ?
C15 P1 W1 116.5(2) . . ?
C50B P1 W1 113.0(6) . . ?
C30B P1 W1 104.4(4) . . ?
C34B P2 C33B 63.8(6) . . ?
C34B P2 C24 113.6(6) . . ?
C33B P2 C24 114.7(5) . . ?
C24 P2 C34A 94.3(5) . . ?
C24 P2 C33A 89.5(4) . . ?
C34A P2 C33A 131.7(5) . . ?
C34B P2 W1 125.0(6) . . ?
C33B P2 W1 111.2(4) . . ?
C24 P2 W1 116.6(2) . . ?
C34A P2 W1 117.7(3) . . ?
C33A P2 W1 103.0(3) . . ?
C111 P3 C41 106.0(3) . . ?
C111 P3 C123 102.0(3) . . ?
C41 P3 C123 104.1(3) . . ?
C111 P3 W2 116.7(2) . . ?
C41 P3 W2 118.66(18) . . ?
C123 P3 W2 107.43(19) . . ?
C121 P4 C21 104.5(3) . . ?
C121 P4 C126 101.4(3) . . ?
C21 P4 C126 103.2(3) . . ?
C121 P4 W2 120.3(2) . . ?
C21 P4 W2 109.62(18) . . ?
C126 P4 W2 115.89(19) . . ?
Cl1 W1 Cl1 180.0 . 2_576 ?
Cl1 W1 P2 89.24(5) . 2_576 ?
Cl1 W1 P2 90.76(5) 2_576 2_576 ?
Cl1 W1 P2 90.76(5) . . ?
Cl1 W1 P2 89.24(5) 2_576 . ?
P2 W1 P2 180.0 2_576 . ?
Cl1 W1 P1 87.86(5) . 2_576 ?
Cl1 W1 P1 92.14(5) 2_576 2_576 ?
P2 W1 P1 78.63(6) 2_576 2_576 ?
P2 W1 P1 101.37(6) . 2_576 ?
Cl1 W1 P1 92.14(5) . . ?
Cl1 W1 P1 87.86(5) 2_576 . ?
P2 W1 P1 101.37(6) 2_576 . ?
P2 W1 P1 78.63(6) . . ?
P1 W1 P1 180.00(8) 2_576 . ?
Cl2 W2 Cl2 180.0 . 2_777 ?
Cl2 W2 P3 92.53(5) . . ?
Cl2 W2 P3 87.47(5) 2_777 . ?
Cl2 W2 P3 87.47(5) . 2_777 ?
Cl2 W2 P3 92.53(5) 2_777 2_777 ?
P3 W2 P3 180.00(6) . 2_777 ?
Cl2 W2 P4 88.50(5) . . ?
Cl2 W2 P4 91.50(5) 2_777 . ?
P3 W2 P4 79.22(4) . . ?
P3 W2 P4 100.78(4) 2_777 . ?
Cl2 W2 P4 91.50(5) . 2_777 ?
Cl2 W2 P4 88.50(5) 2_777 2_777 ?
P3 W2 P4 100.78(4) . 2_777 ?
P3 W2 P4 79.22(4) 2_777 2_777 ?
P4 W2 P4 180.00(5) . 2_777 ?
C1 B1 C11 113.4(4) . . ?
C1 B1 C5 103.7(4) . . ?
C11 B1 C5 110.4(4) . . ?
C1 B1 C3 112.1(4) . . ?
C11 B1 C3 103.7(4) . . ?
C5 B1 C3 114.0(4) . . ?
C33A C30A P1 106.5(8) . . ?
C30A C33A P2 110.7(8) . . ?
C30B C33B P2 104.5(8) . . ?
C33B C30B P1 111.2(7) . . ?
C51A C50A P1 106.5(9) . . ?
C51B C50B P1 122.3(12) . . ?

loop_
_geom_bond_atom_site_label_1
_geom_bond_atom_site_label_2
_geom_bond_distance
_geom_bond_site_symmetry_2
_geom_bond_publ_flag
C1 C46 1.403(7) . ?
C1 C9 1.411(7) . ?
C1 B1 1.645(7) . ?
C2 C47 1.382(7) . ?
C2 C45 1.402(7) . ?
C2 C39 1.496(7) . ?
C3 C45 1.397(7) . ?
C3 C16 1.400(7) . ?
C3 B1 1.646(7) . ?
C5 C18 1.400(7) . ?
C5 C12 1.403(7) . ?
C5 B1 1.648(7) . ?
C9 C13 1.386(7) . ?
C11 C48 1.404(7) . ?
C11 C112 1.413(7) . ?
C11 B1 1.646(7) . ?
C12 C42 1.394(7) . ?
C13 C38 1.412(7) . ?
C13 C114 1.501(7) . ?
C14 C40 1.376(7) . ?
C14 C42 1.392(8) . ?
C15 C124 1.533(8) . ?
C15 P1 1.817(6) . ?
C16 C43 1.395(7) . ?
C17 C38 1.384(7) . ?
C17 C46 1.399(7) . ?
C17 C44 1.503(7) . ?
C18 C40 1.412(7) . ?
C19 C116 1.385(8) . ?
C19 C48 1.390(7) . ?
C19 C118 1.493(8) . ?
C20 F10 1.295(7) . ?
C20 F20 1.322(8) . ?
C20 F16 1.333(7) . ?
C20 C115 1.501(8) . ?
C21 C123 1.533(8) . ?
C21 P4 1.843(6) . ?
C22 C126 1.525(8) . ?
C23 F7 1.340(7) . ?
C23 F2 1.344(6) . ?
C23 F1 1.357(7) . ?
C23 C40 1.503(8) . ?
C24 C29 1.516(9) . ?
C24 P2 1.809(7) . ?
C27 C121 1.497(9) . ?
C28 F13A 1.285(11) . ?
C28 F12B 1.322(11) . ?
C28 F15 1.323(9) . ?
C28 F12A 1.390(10) . ?
C28 F13B 1.413(13) . ?
C28 C43 1.507(8) . ?
C34A C35A 1.486(17) . ?
C34A P2 2.017(11) . ?
C34B C35B 1.52(2) . ?
C34B P2 1.694(14) . ?
C39 F9 1.345(6) . ?
C39 F4 1.349(7) . ?
C39 F3 1.354(7) . ?
C41 C117 1.540(8) . ?
C41 P3 1.836(5) . ?
C42 C119 1.499(7) . ?
C43 C47 1.397(8) . ?
C44 F12 1.296(7) . ?
C44 F13 1.325(7) . ?
C44 F6 1.333(6) . ?
C111 C122 1.529(8) . ?
C111 P3 1.833(5) . ?
C112 C115 1.395(7) . ?
C114 F11 1.294(6) . ?
C114 F23 1.309(7) . ?
C114 F17 1.315(6) . ?
C115 C116 1.402(8) . ?
C118 F26A 1.241(14) . ?
C118 F25B 1.294(11) . ?
C118 F25A 1.335(17) . ?
C118 F19B 1.346(10) . ?
C118 F26B 1.395(10) . ?
C118 F19A 1.416(14) . ?
C119 F5 1.314(7) . ?
C119 F8 1.317(7) . ?
C119 F14 1.342(7) . ?
C121 P4 1.838(6) . ?
C123 P3 1.852(6) . ?
C126 P4 1.858(6) . ?
P1 C30A 1.654(12) . ?
P1 C50A 1.767(12) . ?
P1 C50B 1.846(9) . ?
P1 C30B 2.044(12) . ?
P1 W1 2.5177(14) . ?
P2 C33B 1.724(11) . ?
P2 C33A 2.041(12) . ?
P2 W1 2.5105(15) . ?
P3 W2 2.5111(13) . ?
P4 W2 2.5255(13) . ?
W1 Cl1 2.3329(13) . ?
W1 Cl1 2.3330(13) 2_576 ?
W2 Cl2 2.3400(13) . ?
W2 Cl2 2.3400(13) 2_777 ?
C30A C33A 1.509(9) . ?
C33B C30B 1.533(16) . ?
C51A C50A 1.481(9) . ?
C50B C51B 1.56(2) . ?
